data_8102243
loop_
_publ_author_name
'Qin, Jian-Hua'
'Zhao, Shi-Ju'
'Wang, Jian-Ge'
'Zhao, Bang-Tun'

_publ_section_title
;
Crystal structure of catena-diaquabis(1,3-bis(4-pyridyl)-propane)cobalt
(II) diperchlorate - 1,3-bis(4-pyridyl)-propane - water (1:3:1), 
[Co(C~13~H~14~N~2~)~2~(H~2~O)~2~][ClO~4~]~2~ &#x00B7; 3C~13~H~14~N~2~ 
&#x00B7; H~2~O
;
_journal_issue 4
_journal_name_full 'Zeitschrift f\"ur Kristallographie - New Crystal Structures'
_journal_page_first 455
_journal_page_last 457
_journal_volume 222
_journal_year 2007
_chemical_formula_structural '[Co(C13H14N2)2(H2O)2][ClO4]2 &#x00B7; 3C13H14N2 &#x00B7; H2O'
_chemical_formula_sum 'C65 H76 Cl2 Co N10 O11'
_chemical_formula_weight 1303.19
_chemical_name_systematic
;
catena-diaquasesqui(1,3-bis(4-pyridyl)propane)cobalt(II) diperchlorate 
1,3-bis(4-pyridyl)propane trisolvate monohydrate
;
_space_group_IT_number 15
_symmetry_cell_setting monoclinic
_symmetry_space_group_name_Hall '-C 2yc'
_symmetry_space_group_name_H-M 'C 1 2/c 1'
_atom_sites_solution_hydrogens geom
_atom_sites_solution_primary direct
_atom_sites_solution_secondary difmap
_audit_creation_method SHELXL-97
_cell_angle_alpha 90.00
_cell_angle_beta 102.5500(10)
_cell_angle_gamma 90.00
_cell_formula_units_Z 4
_cell_length_a 12.7872(10)
_cell_length_b 18.7130(14)
_cell_length_c 28.391(2)
_cell_measurement_reflns_used 8116
_cell_measurement_temperature 291(2)
_cell_measurement_theta_max 25.43
_cell_measurement_theta_min 2.30
_cell_volume 6631.3(9)
_computing_cell_refinement 'Bruker SMART'
_computing_data_collection 'Bruker SMART'
_computing_data_reduction 'Bruker SAINT'
_computing_molecular_graphics 'Bruker SHELXTL'
_computing_publication_material 'Bruker SHELXTL'
_computing_structure_refinement 'SHELXL-97 (Sheldrick, 1997)'
_computing_structure_solution 'SHELXS-97 (Sheldrick, 1990)'
_diffrn_ambient_temperature 291(2)
_diffrn_measured_fraction_theta_full 0.999
_diffrn_measured_fraction_theta_max 0.999
_diffrn_measurement_device_type 'Bruker SMART CCD'
_diffrn_measurement_method phi/omega
_diffrn_radiation_monochromator graphite
_diffrn_radiation_source 'fine-focus sealed tube'
_diffrn_radiation_type MoK\a
_diffrn_radiation_wavelength 0.71073
_diffrn_reflns_av_R_equivalents 0.0232
_diffrn_reflns_av_sigmaI/netI 0.0198
_diffrn_reflns_limit_h_max 15
_diffrn_reflns_limit_h_min -15
_diffrn_reflns_limit_k_max 22
_diffrn_reflns_limit_k_min -22
_diffrn_reflns_limit_l_max 34
_diffrn_reflns_limit_l_min -33
_diffrn_reflns_number 25032
_diffrn_reflns_theta_full 25.50
_diffrn_reflns_theta_max 25.50
_diffrn_reflns_theta_min 2.30
_exptl_absorpt_coefficient_mu 0.405
_exptl_absorpt_correction_T_max 0.9227
_exptl_absorpt_correction_T_min 0.8156
_exptl_absorpt_correction_type multi-scan
_exptl_absorpt_process_details SADABS
_exptl_crystal_density_diffrn 1.305
_exptl_crystal_density_method 'not measured'
_exptl_crystal_F_000 2740
_exptl_crystal_size_max 0.49
_exptl_crystal_size_mid 0.36
_exptl_crystal_size_min 0.20
_refine_diff_density_max 0.396
_refine_diff_density_min -0.484
_refine_diff_density_rms 0.044
_refine_ls_extinction_method none
_refine_ls_goodness_of_fit_ref 1.027
_refine_ls_hydrogen_treatment constr
_refine_ls_matrix_type full
_refine_ls_number_parameters 417
_refine_ls_number_reflns 6174
_refine_ls_number_restraints 20
_refine_ls_restrained_S_all 1.050
_refine_ls_R_factor_all 0.0570
_refine_ls_R_factor_gt 0.0451
_refine_ls_shift/su_max 0.001
_refine_ls_shift/su_mean 0.000
_refine_ls_structure_factor_coef Fsqd
_refine_ls_weighting_details 'calc w=1/[\s^2^(Fo^2^)+(0.0563P)^2^+8.2913P] where P=(Fo^2^+2Fc^2^)/3'
_refine_ls_weighting_scheme calc
_refine_ls_wR_factor_gt 0.1168
_refine_ls_wR_factor_ref 0.1257
_reflns_number_gt 5035
_reflns_number_total 6174
_reflns_threshold_expression >2sigma(I)
_cod_data_source_file 1267-2197.cff
_cod_data_source_block a
_cod_depositor_comments
;
The following automatic conversions were performed:
'_symmetry_cell_setting' value 'Monoclinic' changed to 'monoclinic'
according to '/home/saulius/struct/CIF-dictionaries/cif_core.dic'
dictionary named 'cif_core.dic' version 2.4.1 from
2010-06-29.

'_exptl_absorpt_correction_type' value 'MULTI-SCAN' changed
to 'multi-scan' according to
'/home/saulius/struct/CIF-dictionaries/cif_core.dic' dictionary named
'cif_core.dic' version 2.4.1 from
2010-06-29.

'_refine_ls_hydrogen_treatment' value 'CONSTR' changed to
'constr' according to '/home/saulius/struct/CIF-dictionaries/cif_core.dic'
dictionary named 'cif_core.dic' version 2.4.1 from 2010-06-29.

Automatic conversion script
Id: cif_fix_enum 1555 2011-01-17 13:19:09Z saulius 
;
_cod_original_cell_volume 6631.2(9)
_cod_original_sg_symbol_H-M C12/c1
_cod_database_code 8102243

loop_
_symmetry_equiv_pos_as_xyz
'x, y, z'
'-x, y, -z+1/2'
'x+1/2, y+1/2, z'
'-x+1/2, y+1/2, -z+1/2'
'-x, -y, -z'
'x, -y, z-1/2'
'-x+1/2, -y+1/2, -z'
'x+1/2, -y+1/2, z-1/2'

loop_
_atom_site_label
_atom_site_type_symbol
_atom_site_fract_x
_atom_site_fract_y
_atom_site_fract_z
_atom_site_U_iso_or_equiv
_atom_site_adp_type
_atom_site_occupancy
_atom_site_symmetry_multiplicity
_atom_site_Wyckoff_symbol
_atom_site_calc_flag
_atom_site_refinement_flags
_atom_site_disorder_assembly
_atom_site_disorder_group
Cl1 Cl 0.73604(8) 0.18289(6) 0.16292(4) 0.0960(3) Uani 0.511(6) 8 f d PD A 1
O1 O 0.6713(8) 0.2485(4) 0.1582(3) 0.134(3) Uani 0.511(6) 8 f d PD A 1
O2 O 0.7940(8) 0.1796(5) 0.2123(2) 0.163(3) Uani 0.511(6) 8 f d PD A 1
O3 O 0.8045(8) 0.1871(5) 0.1321(3) 0.158(3) Uani 0.511(6) 8 f d PD A 1
O4 O 0.6632(5) 0.1258(3) 0.1543(4) 0.158(3) Uani 0.511(6) 8 f d PD A 1
Cl1' Cl 0.73604(8) 0.18289(6) 0.16292(4) 0.0960(3) Uani 0.489(6) 8 f d PD A 2
O1' O 0.7268(8) 0.1452(4) 0.2031(3) 0.134(3) Uani 0.489(6) 8 f d PD A 2
O2' O 0.6996(9) 0.1379(4) 0.1202(2) 0.163(3) Uani 0.489(6) 8 f d PD A 2
O3' O 0.8502(5) 0.1931(6) 0.1636(4) 0.158(3) Uani 0.489(6) 8 f d PD A 2
O4' O 0.6845(7) 0.2497(3) 0.1569(4) 0.158(3) Uani 0.489(6) 8 f d PD A 2
Co1 Co 1.0000 1.0000 0.0000 0.03445(13) Uani 1 4 a d S . .
O5 O 1.07397(12) 1.00486(8) 0.07387(5) 0.0436(4) Uani 1 8 f d . . .
H1W H 1.1386 0.9939 0.0809 0.065 Uiso 1 8 f d R . .
H2W H 1.0438 0.9912 0.0953 0.065 Uiso 1 8 f d R . .
O6 O 1.0000 0.2378(7) 0.2500 0.481(13) Uani 1 4 e d S . .
H3W H 0.9384 0.2200 0.2389 0.722 Uiso 1 8 f d R . .
N1 N 0.85275(13) 0.95938(10) 0.01496(7) 0.0394(4) Uani 1 8 f d . . .
N2 N 0.44555(14) 0.61261(9) 0.00420(7) 0.0397(4) Uani 1 8 f d . . .
N3 N 0.98522(19) 0.96481(17) 0.15075(9) 0.0695(7) Uani 1 8 f d . . .
N4 N 0.28786(17) 0.96537(14) 0.11010(9) 0.0626(6) Uani 1 8 f d . . .
N5 N 0.2277(5) 0.2460(3) 0.09891(18) 0.145(2) Uani 1 8 f d . . .
C1 C 0.80896(18) 0.89973(13) -0.00693(9) 0.0481(6) Uani 1 8 f d . . .
H1 H 0.8432 0.8774 -0.0287 0.058 Uiso 1 8 f calc R . .
C2 C 0.71621(19) 0.86981(13) 0.00105(9) 0.0503(6) Uani 1 8 f d . . .
H2 H 0.6897 0.8280 -0.0149 0.060 Uiso 1 8 f calc R . .
C3 C 0.66212(17) 0.90158(12) 0.03275(8) 0.0409(5) Uani 1 8 f d . . .
C4 C 0.70666(17) 0.96281(13) 0.05537(9) 0.0444(5) Uani 1 8 f d . . .
H4 H 0.6736 0.9862 0.0771 0.053 Uiso 1 8 f calc R . .
C5 C 0.80058(17) 0.98952(12) 0.04581(9) 0.0427(5) Uani 1 8 f d . . .
H5A H 0.8291 1.0309 0.0618 0.051 Uiso 1 8 f calc R . .
C6 C 0.56003(18) 0.86851(15) 0.04082(9) 0.0510(6) Uani 1 8 f d . . .
H6A H 0.5437 0.8885 0.0699 0.061 Uiso 1 8 f calc R . .
H6B H 0.5709 0.8175 0.0459 0.061 Uiso 1 8 f calc R . .
C7 C 0.46531(18) 0.88043(13) -0.00087(11) 0.0520(6) Uani 1 8 f d . . .
H7A H 0.4848 0.8664 -0.0307 0.062 Uiso 1 8 f calc R . .
H7B H 0.4476 0.9309 -0.0031 0.062 Uiso 1 8 f calc R . .
C8 C 0.36649(18) 0.83746(13) 0.00523(12) 0.0571(7) Uani 1 8 f d . . .
H8A H 0.3476 0.8506 0.0354 0.069 Uiso 1 8 f calc R . .
H8B H 0.3062 0.8488 -0.0209 0.069 Uiso 1 8 f calc R . .
C9 C 0.38938(16) 0.75817(12) 0.00517(10) 0.0454(6) Uani 1 8 f d . . .
C10 C 0.3937(2) 0.72314(13) -0.03719(10) 0.0532(6) Uani 1 8 f d . . .
H10 H 0.3783 0.7477 -0.0664 0.064 Uiso 1 8 f calc R . .
C11 C 0.42086(19) 0.65195(13) -0.03625(9) 0.0492(6) Uani 1 8 f d . . .
H11 H 0.4222 0.6297 -0.0654 0.059 Uiso 1 8 f calc R . .
C12 C 0.44065(17) 0.64699(12) 0.04499(9) 0.0437(5) Uani 1 8 f d . . .
H12 H 0.4572 0.6215 0.0738 0.052 Uiso 1 8 f calc R . .
C13 C 0.41246(18) 0.71816(12) 0.04687(10) 0.0474(6) Uani 1 8 f d . . .
H13 H 0.4091 0.7390 0.0763 0.057 Uiso 1 8 f calc R . .
C14 C 0.9619(3) 0.8986(2) 0.16157(12) 0.0759(9) Uani 1 8 f d . . .
H14 H 0.9920 0.8612 0.1476 0.091 Uiso 1 8 f calc R . .
C15 C 0.8958(2) 0.88202(18) 0.19226(12) 0.0710(8) Uani 1 8 f d . . .
H15 H 0.8821 0.8345 0.1983 0.085 Uiso 1 8 f calc R . .
C16 C 0.8499(2) 0.93566(17) 0.21412(9) 0.0585(7) Uani 1 8 f d . . .
C17 C 0.8762(3) 1.00423(19) 0.20414(12) 0.0745(9) Uani 1 8 f d . . .
H17 H 0.8493 1.0426 0.2187 0.089 Uiso 1 8 f calc R . .
C18 C 0.9425(3) 1.0162(2) 0.17258(12) 0.0779(9) Uani 1 8 f d . . .
H18 H 0.9582 1.0633 0.1662 0.093 Uiso 1 8 f calc R . .
C19 C 0.7737(2) 0.9216(2) 0.24686(10) 0.0764(9) Uani 1 8 f d . . .
H19A H 0.7982 0.9473 0.2769 0.092 Uiso 1 8 f calc R . .
H19B H 0.7742 0.8710 0.2542 0.092 Uiso 1 8 f calc R . .
C20 C 0.6580(2) 0.9450(2) 0.22397(10) 0.0717(9) Uani 1 8 f d . . .
H20A H 0.6146 0.9417 0.2480 0.086 Uiso 1 8 f calc R . .
H20B H 0.6584 0.9945 0.2140 0.086 Uiso 1 8 f calc R . .
C21 C 0.6081(2) 0.89973(18) 0.18099(12) 0.0725(8) Uani 1 8 f d . . .
H21A H 0.6055 0.8505 0.1913 0.087 Uiso 1 8 f calc R . .
H21B H 0.6532 0.9016 0.1576 0.087 Uiso 1 8 f calc R . .
C22 C 0.4959(2) 0.92365(16) 0.15688(10) 0.0579(7) Uani 1 8 f d . . .
C23 C 0.4078(2) 0.88164(17) 0.15754(10) 0.0662(8) Uani 1 8 f d . . .
H23 H 0.4162 0.8380 0.1736 0.079 Uiso 1 8 f calc R . .
C24 C 0.3074(2) 0.90420(19) 0.13444(11) 0.0686(8) Uani 1 8 f d . . .
H24 H 0.2494 0.8749 0.1359 0.082 Uiso 1 8 f calc R . .
C25 C 0.3731(2) 1.00592(16) 0.10947(11) 0.0639(7) Uani 1 8 f d . . .
H25 H 0.3625 1.0490 0.0928 0.077 Uiso 1 8 f calc R . .
C26 C 0.4764(2) 0.98763(16) 0.13229(11) 0.0619(7) Uani 1 8 f d . . .
H26 H 0.5329 1.0184 0.1311 0.074 Uiso 1 8 f calc R . .
C27 C 0.3292(6) 0.2407(3) 0.10285(15) 0.127(2) Uani 1 8 f d . . .
H27 H 0.3594 0.2638 0.0800 0.153 Uiso 1 8 f calc R . .
C28 C 0.3945(4) 0.2037(2) 0.13797(13) 0.0946(12) Uani 1 8 f d . . .
H28 H 0.4673 0.2013 0.1383 0.114 Uiso 1 8 f calc R . .
C29 C 0.3554(3) 0.16925(18) 0.17368(11) 0.0784(10) Uani 1 8 f d . . .
C30 C 0.2490(4) 0.1757(3) 0.17150(16) 0.1094(14) Uani 1 8 f d . . .
H30 H 0.2176 0.1551 0.1948 0.131 Uiso 1 8 f calc R . .
C31 C 0.1858(5) 0.2156(3) 0.1320(2) 0.135(2) Uani 1 8 f d . . .
H31 H 0.1125 0.2198 0.1298 0.162 Uiso 1 8 f calc R . .
C32 C 0.4285(3) 0.12841(19) 0.21256(13) 0.0981(13) Uani 1 8 f d . . .
H32A H 0.4732 0.0975 0.1978 0.118 Uiso 1 8 f calc R . .
H32B H 0.3855 0.0981 0.2287 0.118 Uiso 1 8 f calc R . .
C33 C 0.5000 0.1747(2) 0.2500 0.0702(11) Uani 1 4 e d S . .
H33A H 0.4562 0.2051 0.2656 0.084 Uiso 0.50 8 f calc PR . .
H33B H 0.5438 0.2051 0.2344 0.084 Uiso 0.50 8 f calc PR . .

loop_
_atom_site_aniso_label
_atom_site_aniso_U_11
_atom_site_aniso_U_22
_atom_site_aniso_U_33
_atom_site_aniso_U_23
_atom_site_aniso_U_13
_atom_site_aniso_U_12
Cl1 0.0947(7) 0.1051(7) 0.0864(6) 0.0359(5) 0.0155(5) -0.0041(5)
O1 0.212(7) 0.106(4) 0.099(4) 0.047(3) 0.064(4) 0.055(4)
O2 0.218(7) 0.135(5) 0.101(4) 0.005(3) -0.041(4) -0.012(4)
O3 0.155(6) 0.207(5) 0.129(6) 0.013(7) 0.072(5) -0.018(5)
O4 0.126(4) 0.098(4) 0.233(9) 0.014(4) -0.001(5) -0.032(3)
Cl1' 0.0947(7) 0.1051(7) 0.0864(6) 0.0359(5) 0.0155(5) -0.0041(5)
O1' 0.212(7) 0.106(4) 0.099(4) 0.047(3) 0.064(4) 0.055(4)
O2' 0.218(7) 0.135(5) 0.101(4) 0.005(3) -0.041(4) -0.012(4)
O3' 0.155(6) 0.207(5) 0.129(6) 0.013(7) 0.072(5) -0.018(5)
O4' 0.126(4) 0.098(4) 0.233(9) 0.014(4) -0.001(5) -0.032(3)
Co1 0.0259(2) 0.0356(2) 0.0419(2) -0.00043(17) 0.00754(16) -0.00696(16)
O5 0.0325(8) 0.0526(9) 0.0447(9) 0.0004(7) 0.0059(6) -0.0031(7)
O6 0.278(12) 0.289(13) 0.71(3) 0.000 -0.253(16) 0.000
N1 0.0299(9) 0.0414(10) 0.0467(10) 0.0003(8) 0.0081(8) -0.0079(8)
N2 0.0325(9) 0.0366(10) 0.0492(11) -0.0002(8) 0.0072(8) -0.0065(7)
N3 0.0526(14) 0.101(2) 0.0566(14) 0.0036(14) 0.0148(11) -0.0059(14)
N4 0.0432(12) 0.0815(17) 0.0600(14) -0.0096(13) 0.0042(10) 0.0017(12)
N5 0.173(5) 0.121(4) 0.103(3) -0.012(3) -0.053(4) 0.021(4)
C1 0.0390(12) 0.0518(14) 0.0560(15) -0.0113(11) 0.0160(11) -0.0124(10)
C2 0.0415(13) 0.0494(14) 0.0607(15) -0.0110(12) 0.0126(11) -0.0182(11)
C3 0.0305(11) 0.0462(13) 0.0449(12) 0.0054(10) 0.0058(9) -0.0103(9)
C4 0.0362(12) 0.0482(13) 0.0515(13) -0.0033(11) 0.0152(10) -0.0067(10)
C5 0.0352(11) 0.0406(12) 0.0525(13) -0.0050(10) 0.0098(10) -0.0103(9)
C6 0.0386(13) 0.0610(15) 0.0551(15) -0.0004(12) 0.0140(11) -0.0201(11)
C7 0.0348(12) 0.0353(12) 0.0836(19) 0.0069(12) 0.0079(12) -0.0059(9)
C8 0.0290(11) 0.0378(13) 0.104(2) -0.0010(13) 0.0126(13) -0.0035(10)
C9 0.0216(10) 0.0381(12) 0.0761(17) -0.0008(12) 0.0096(10) -0.0076(9)
C10 0.0500(14) 0.0433(13) 0.0611(16) 0.0094(12) 0.0009(12) -0.0033(11)
C11 0.0518(14) 0.0449(13) 0.0485(14) -0.0007(11) 0.0058(11) -0.0046(11)
C12 0.0391(12) 0.0410(12) 0.0514(13) -0.0005(10) 0.0108(10) -0.0106(10)
C13 0.0374(12) 0.0422(13) 0.0659(16) -0.0091(11) 0.0182(11) -0.0111(10)
C14 0.071(2) 0.088(2) 0.074(2) -0.0073(18) 0.0265(17) 0.0008(17)
C15 0.0657(19) 0.076(2) 0.074(2) 0.0036(16) 0.0200(16) -0.0064(16)
C16 0.0380(13) 0.090(2) 0.0437(14) 0.0090(14) 0.0003(11) 0.0034(13)
C17 0.075(2) 0.084(2) 0.0678(19) 0.0017(17) 0.0227(16) 0.0088(17)
C18 0.076(2) 0.082(2) 0.077(2) 0.0123(18) 0.0200(18) -0.0064(17)
C19 0.0476(16) 0.130(3) 0.0494(16) 0.0142(17) 0.0059(12) 0.0023(17)
C20 0.0491(16) 0.113(3) 0.0540(16) -0.0030(16) 0.0138(13) 0.0024(16)
C21 0.0529(17) 0.087(2) 0.074(2) -0.0064(17) 0.0060(15) 0.0073(15)
C22 0.0453(14) 0.0778(19) 0.0498(14) -0.0102(14) 0.0084(11) 0.0054(13)
C23 0.0594(17) 0.079(2) 0.0586(17) 0.0056(15) 0.0090(14) -0.0021(15)
C24 0.0491(16) 0.094(2) 0.0612(18) -0.0031(16) 0.0082(13) -0.0136(15)
C25 0.0560(16) 0.0668(18) 0.0661(18) -0.0037(14) 0.0072(13) 0.0034(14)
C26 0.0455(15) 0.0708(19) 0.0697(18) -0.0106(15) 0.0129(13) -0.0073(13)
C27 0.202(6) 0.094(3) 0.062(2) -0.006(2) -0.021(3) -0.006(4)
C28 0.129(3) 0.076(2) 0.069(2) -0.0132(19) 0.001(2) 0.007(2)
C29 0.099(3) 0.0657(19) 0.0558(18) -0.0120(15) -0.0157(17) 0.0041(18)
C30 0.104(3) 0.122(4) 0.088(3) -0.020(2) -0.007(2) -0.001(3)
C31 0.108(4) 0.145(5) 0.128(5) -0.042(4) -0.027(4) 0.019(3)
C32 0.124(3) 0.067(2) 0.080(2) -0.0028(17) -0.029(2) 0.001(2)
C33 0.085(3) 0.065(3) 0.053(2) 0.000 -0.001(2) 0.000

loop_
_atom_type_symbol
_atom_type_description
_atom_type_scat_dispersion_real
_atom_type_scat_dispersion_imag
_atom_type_scat_source
C C 0.0033 0.0016 'International Tables Vol C Tables 4.2.6.8 and 6.1.1.4'
H H 0.0000 0.0000 'International Tables Vol C Tables 4.2.6.8 and 6.1.1.4'
N N 0.0061 0.0033 'International Tables Vol C Tables 4.2.6.8 and 6.1.1.4'
O O 0.0106 0.0060 'International Tables Vol C Tables 4.2.6.8 and 6.1.1.4'
Cl Cl 0.1484 0.1585 'International Tables Vol C Tables 4.2.6.8 and 6.1.1.4'
Co Co 0.3494 0.9721 'International Tables Vol C Tables 4.2.6.8 and 6.1.1.4'

loop_
_geom_angle_atom_site_label_1
_geom_angle_atom_site_label_2
_geom_angle_atom_site_label_3
_geom_angle
_geom_angle_site_symmetry_1
_geom_angle_site_symmetry_3
_geom_angle_publ_flag
O3 Cl1 O4 115.2(5) . . ?
O3 Cl1 O2 111.2(5) . . ?
O4 Cl1 O2 108.6(4) . . ?
O3 Cl1 O1 108.6(4) . . ?
O4 Cl1 O1 106.3(5) . . ?
O2 Cl1 O1 106.5(4) . . ?
O5 Co1 O5 180.0 5_775 . ?
O5 Co1 N1 92.39(6) 5_775 5_775 ?
O5 Co1 N1 87.62(6) . 5_775 ?
O5 Co1 N1 87.62(6) 5_775 . ?
O5 Co1 N1 92.38(6) . . ?
N1 Co1 N1 180.0 5_775 . ?
O5 Co1 N2 90.93(6) 5_775 3 ?
O5 Co1 N2 89.07(6) . 3 ?
N1 Co1 N2 88.49(7) 5_775 3 ?
N1 Co1 N2 91.52(7) . 3 ?
O5 Co1 N2 89.08(6) 5_775 7_665 ?
O5 Co1 N2 90.92(6) . 7_665 ?
N1 Co1 N2 91.51(7) 5_775 7_665 ?
N1 Co1 N2 88.48(7) . 7_665 ?
N2 Co1 N2 180.0 3 7_665 ?
Co1 O5 H1W 115.8 . . ?
Co1 O5 H2W 122.5 . . ?
H1W O5 H2W 110.1 . . ?
C5 N1 C1 115.99(18) . . ?
C5 N1 Co1 124.20(14) . . ?
C1 N1 Co1 119.81(15) . . ?
C12 N2 C11 115.5(2) . . ?
C12 N2 Co1 125.05(15) . 3_445 ?
C11 N2 Co1 119.38(16) . 3_445 ?
C18 N3 C14 115.7(3) . . ?
C25 N4 C24 115.8(2) . . ?
C27 N5 C31 117.9(5) . . ?
N1 C1 C2 123.5(2) . . ?
N1 C1 H1 118.3 . . ?
C2 C1 H1 118.3 . . ?
C1 C2 C3 120.3(2) . . ?
C1 C2 H2 119.9 . . ?
C3 C2 H2 119.9 . . ?
C4 C3 C2 116.6(2) . . ?
C4 C3 C6 123.8(2) . . ?
C2 C3 C6 119.7(2) . . ?
C3 C4 C5 120.0(2) . . ?
C3 C4 H4 120.0 . . ?
C5 C4 H4 120.0 . . ?
N1 C5 C4 123.7(2) . . ?
N1 C5 H5A 118.1 . . ?
C4 C5 H5A 118.1 . . ?
C3 C6 C7 113.1(2) . . ?
C3 C6 H6A 109.0 . . ?
C7 C6 H6A 109.0 . . ?
C3 C6 H6B 109.0 . . ?
C7 C6 H6B 109.0 . . ?
H6A C6 H6B 107.8 . . ?
C6 C7 C8 111.8(2) . . ?
C6 C7 H7A 109.3 . . ?
C8 C7 H7A 109.3 . . ?
C6 C7 H7B 109.3 . . ?
C8 C7 H7B 109.3 . . ?
H7A C7 H7B 107.9 . . ?
C9 C8 C7 110.40(19) . . ?
C9 C8 H8A 109.6 . . ?
C7 C8 H8A 109.6 . . ?
C9 C8 H8B 109.6 . . ?
C7 C8 H8B 109.6 . . ?
H8A C8 H8B 108.1 . . ?
C13 C9 C10 116.7(2) . . ?
C13 C9 C8 122.5(2) . . ?
C10 C9 C8 120.7(2) . . ?
C11 C10 C9 120.0(2) . . ?
C11 C10 H10 120.0 . . ?
C9 C10 H10 120.0 . . ?
N2 C11 C10 124.0(2) . . ?
N2 C11 H11 118.0 . . ?
C10 C11 H11 118.0 . . ?
N2 C12 C13 123.9(2) . . ?
N2 C12 H12 118.0 . . ?
C13 C12 H12 118.0 . . ?
C9 C13 C12 119.9(2) . . ?
C9 C13 H13 120.0 . . ?
C12 C13 H13 120.0 . . ?
N3 C14 C15 124.0(3) . . ?
N3 C14 H14 118.0 . . ?
C15 C14 H14 118.0 . . ?
C14 C15 C16 120.1(3) . . ?
C14 C15 H15 119.9 . . ?
C16 C15 H15 119.9 . . ?
C17 C16 C15 116.2(3) . . ?
C17 C16 C19 120.7(3) . . ?
C15 C16 C19 123.1(3) . . ?
C16 C17 C18 120.0(3) . . ?
C16 C17 H17 120.0 . . ?
C18 C17 H17 120.0 . . ?
N3 C18 C17 124.0(3) . . ?
N3 C18 H18 118.0 . . ?
C17 C18 H18 118.0 . . ?
C16 C19 C20 112.3(2) . . ?
C16 C19 H19A 109.1 . . ?
C20 C19 H19A 109.1 . . ?
C16 C19 H19B 109.1 . . ?
C20 C19 H19B 109.1 . . ?
H19A C19 H19B 107.9 . . ?
C21 C20 C19 112.3(3) . . ?
C21 C20 H20A 109.1 . . ?
C19 C20 H20A 109.1 . . ?
C21 C20 H20B 109.1 . . ?
C19 C20 H20B 109.1 . . ?
H20A C20 H20B 107.9 . . ?
C20 C21 C22 113.0(3) . . ?
C20 C21 H21A 109.0 . . ?
C22 C21 H21A 109.0 . . ?
C20 C21 H21B 109.0 . . ?
C22 C21 H21B 109.0 . . ?
H21A C21 H21B 107.8 . . ?
C23 C22 C26 116.3(3) . . ?
C23 C22 C21 121.5(3) . . ?
C26 C22 C21 122.2(3) . . ?
C24 C23 C22 120.0(3) . . ?
C24 C23 H23 120.0 . . ?
C22 C23 H23 120.0 . . ?
N4 C24 C23 124.1(3) . . ?
N4 C24 H24 117.9 . . ?
C23 C24 H24 117.9 . . ?
N4 C25 C26 123.7(3) . . ?
N4 C25 H25 118.2 . . ?
C26 C25 H25 118.2 . . ?
C22 C26 C25 120.0(3) . . ?
C22 C26 H26 120.0 . . ?
C25 C26 H26 120.0 . . ?
N5 C27 C28 123.9(6) . . ?
N5 C27 H27 118.0 . . ?
C28 C27 H27 118.0 . . ?
C27 C28 C29 121.2(5) . . ?
C27 C28 H28 119.4 . . ?
C29 C28 H28 119.4 . . ?
C30 C29 C28 116.4(4) . . ?
C30 C29 C32 122.8(4) . . ?
C28 C29 C32 120.8(4) . . ?
C29 C30 C31 118.0(5) . . ?
C29 C30 H30 121.0 . . ?
C31 C30 H30 121.0 . . ?
N5 C31 C30 122.5(6) . . ?
N5 C31 H31 118.8 . . ?
C30 C31 H31 118.8 . . ?
C29 C32 C33 114.3(3) . . ?
C29 C32 H32A 108.7 . . ?
C33 C32 H32A 108.7 . . ?
C29 C32 H32B 108.7 . . ?
C33 C32 H32B 108.7 . . ?
H32A C32 H32B 107.6 . . ?
C32 C33 C32 110.3(4) . 2_655 ?
C32 C33 H33A 109.6 . . ?
C32 C33 H33A 109.6 2_655 . ?
C32 C33 H33B 109.6 . . ?
C32 C33 H33B 109.6 2_655 . ?
H33A C33 H33B 108.1 . . ?

loop_
_geom_bond_atom_site_label_1
_geom_bond_atom_site_label_2
_geom_bond_distance
_geom_bond_site_symmetry_2
_geom_bond_publ_flag
Cl1 O3 1.369(5) . ?
Cl1 O4 1.403(5) . ?
Cl1 O2 1.439(5) . ?
Cl1 O1 1.470(5) . ?
Co1 O5 2.1068(15) 5_775 ?
Co1 O5 2.1069(15) . ?
Co1 N1 2.1565(17) 5_775 ?
Co1 N1 2.1566(17) . ?
Co1 N2 2.2306(18) 3 ?
Co1 N2 2.2306(18) 7_665 ?
O5 H1W 0.8328 . ?
O5 H2W 0.8297 . ?
O6 H3W 0.8500 . ?
N1 C5 1.336(3) . ?
N1 C1 1.340(3) . ?
N2 C12 1.338(3) . ?
N2 C11 1.343(3) . ?
N2 Co1 2.2306(18) 3_445 ?
N3 C18 1.325(4) . ?
N3 C14 1.325(4) . ?
N4 C25 1.331(4) . ?
N4 C24 1.332(4) . ?
N5 C27 1.282(7) . ?
N5 C31 1.307(7) . ?
C1 C2 1.374(3) . ?
C1 H1 0.9300 . ?
C2 C3 1.383(3) . ?
C2 H2 0.9300 . ?
C3 C4 1.375(3) . ?
C3 C6 1.507(3) . ?
C4 C5 1.381(3) . ?
C4 H4 0.9300 . ?
C5 H5A 0.9300 . ?
C6 C7 1.515(3) . ?
C6 H6A 0.9700 . ?
C6 H6B 0.9700 . ?
C7 C8 1.539(3) . ?
C7 H7A 0.9700 . ?
C7 H7B 0.9700 . ?
C8 C9 1.512(3) . ?
C8 H8A 0.9700 . ?
C8 H8B 0.9700 . ?
C9 C13 1.378(4) . ?
C9 C10 1.381(4) . ?
C10 C11 1.376(3) . ?
C10 H10 0.9300 . ?
C11 H11 0.9300 . ?
C12 C13 1.384(3) . ?
C12 H12 0.9300 . ?
C13 H13 0.9300 . ?
C14 C15 1.375(4) . ?
C14 H14 0.9300 . ?
C15 C16 1.377(4) . ?
C15 H15 0.9300 . ?
C16 C17 1.371(4) . ?
C16 C19 1.509(4) . ?
C17 C18 1.379(4) . ?
C17 H17 0.9300 . ?
C18 H18 0.9300 . ?
C19 C20 1.544(4) . ?
C19 H19A 0.9700 . ?
C19 H19B 0.9700 . ?
C20 C21 1.508(4) . ?
C20 H20A 0.9700 . ?
C20 H20B 0.9700 . ?
C21 C22 1.517(4) . ?
C21 H21A 0.9700 . ?
C21 H21B 0.9700 . ?
C22 C23 1.377(4) . ?
C22 C26 1.381(4) . ?
C23 C24 1.375(4) . ?
C23 H23 0.9300 . ?
C24 H24 0.9300 . ?
C25 C26 1.383(4) . ?
C25 H25 0.9300 . ?
C26 H26 0.9300 . ?
C27 C28 1.345(6) . ?
C27 H27 0.9300 . ?
C28 C29 1.384(5) . ?
C28 H28 0.9300 . ?
C29 C30 1.354(6) . ?
C29 C32 1.492(4) . ?
C30 C31 1.440(7) . ?
C30 H30 0.9300 . ?
C31 H31 0.9300 . ?
C32 C33 1.515(4) . ?
C32 H32A 0.9700 . ?
C32 H32B 0.9700 . ?
C33 C32 1.515(4) 2_655 ?
C33 H33A 0.9700 . ?
C33 H33B 0.9700 . ?

loop_
_geom_hbond_atom_site_label_D
_geom_hbond_atom_site_label_H
_geom_hbond_atom_site_label_A
_geom_hbond_distance_DH
_geom_hbond_distance_HA
_geom_hbond_distance_DA
_geom_hbond_angle_DHA
_geom_hbond_site_symmetry_A
O6 H3W O3' 0.85 2.25 2.889(10) 132.3 .
O6 H3W O2 0.85 1.99 2.836(10) 179.2 .
O5 H2W N3 0.83 1.95 2.773(3) 173.6 .
O5 H1W N4 0.83 1.98 2.804(3) 169.2 1_655

loop_
_geom_torsion_atom_site_label_1
_geom_torsion_atom_site_label_2
_geom_torsion_atom_site_label_3
_geom_torsion_atom_site_label_4
_geom_torsion
_geom_torsion_site_symmetry_1
_geom_torsion_site_symmetry_2
_geom_torsion_site_symmetry_3
_geom_torsion_site_symmetry_4
_geom_torsion_publ_flag
O5 Co1 N1 C5 -128.47(18) 5_775 . . . ?
O5 Co1 N1 C5 51.53(18) . . . . ?
N1 Co1 N1 C5 68.5(7) 5_775 . . . ?
N2 Co1 N1 C5 -37.61(19) 3 . . . ?
N2 Co1 N1 C5 142.39(19) 7_665 . . . ?
O5 Co1 N1 C1 52.39(18) 5_775 . . . ?
O5 Co1 N1 C1 -127.61(18) . . . . ?
N1 Co1 N1 C1 -110.7(7) 5_775 . . . ?
N2 Co1 N1 C1 143.25(18) 3 . . . ?
N2 Co1 N1 C1 -36.75(18) 7_665 . . . ?
C5 N1 C1 C2 -0.1(4) . . . . ?
Co1 N1 C1 C2 179.1(2) . . . . ?
N1 C1 C2 C3 0.6(4) . . . . ?
C1 C2 C3 C4 -0.6(4) . . . . ?
C1 C2 C3 C6 179.5(2) . . . . ?
C2 C3 C4 C5 0.2(3) . . . . ?
C6 C3 C4 C5 -179.9(2) . . . . ?
C1 N1 C5 C4 -0.4(3) . . . . ?
Co1 N1 C5 C4 -179.56(18) . . . . ?
C3 C4 C5 N1 0.4(4) . . . . ?
C4 C3 C6 C7 105.5(3) . . . . ?
C2 C3 C6 C7 -74.7(3) . . . . ?
C3 C6 C7 C8 172.1(2) . . . . ?
C6 C7 C8 C9 -63.0(3) . . . . ?
C7 C8 C9 C13 102.1(3) . . . . ?
C7 C8 C9 C10 -74.3(3) . . . . ?
C13 C9 C10 C11 -0.5(3) . . . . ?
C8 C9 C10 C11 176.1(2) . . . . ?
C12 N2 C11 C10 1.0(3) . . . . ?
Co1 N2 C11 C10 -175.32(19) 3_445 . . . ?
C9 C10 C11 N2 -0.8(4) . . . . ?
C11 N2 C12 C13 0.0(3) . . . . ?
Co1 N2 C12 C13 176.11(16) 3_445 . . . ?
C10 C9 C13 C12 1.4(3) . . . . ?
C8 C9 C13 C12 -175.13(19) . . . . ?
N2 C12 C13 C9 -1.2(3) . . . . ?
C18 N3 C14 C15 1.7(5) . . . . ?
N3 C14 C15 C16 -0.5(5) . . . . ?
C14 C15 C16 C17 -1.4(4) . . . . ?
C14 C15 C16 C19 177.9(3) . . . . ?
C15 C16 C17 C18 2.0(4) . . . . ?
C19 C16 C17 C18 -177.3(3) . . . . ?
C14 N3 C18 C17 -1.0(5) . . . . ?
C16 C17 C18 N3 -0.8(5) . . . . ?
C17 C16 C19 C20 68.7(4) . . . . ?
C15 C16 C19 C20 -110.6(3) . . . . ?
C16 C19 C20 C21 67.4(4) . . . . ?
C19 C20 C21 C22 -177.8(3) . . . . ?
C20 C21 C22 C23 -113.1(3) . . . . ?
C20 C21 C22 C26 68.3(4) . . . . ?
C26 C22 C23 C24 0.1(4) . . . . ?
C21 C22 C23 C24 -178.6(3) . . . . ?
C25 N4 C24 C23 -0.8(4) . . . . ?
C22 C23 C24 N4 0.8(5) . . . . ?
C24 N4 C25 C26 -0.2(4) . . . . ?
C23 C22 C26 C25 -0.9(4) . . . . ?
C21 C22 C26 C25 177.7(3) . . . . ?
N4 C25 C26 C22 1.0(5) . . . . ?
C31 N5 C27 C28 2.4(8) . . . . ?
N5 C27 C28 C29 -1.4(7) . . . . ?
C27 C28 C29 C30 -0.9(5) . . . . ?
C27 C28 C29 C32 -179.9(3) . . . . ?
C28 C29 C30 C31 1.8(6) . . . . ?
C32 C29 C30 C31 -179.1(4) . . . . ?
C27 N5 C31 C30 -1.2(9) . . . . ?
C29 C30 C31 N5 -0.9(8) . . . . ?
C30 C29 C32 C33 -105.6(4) . . . . ?
C28 C29 C32 C33 73.4(4) . . . . ?
C29 C32 C33 C32 -179.5(5) . . . 2_655 ?
